data_7128125
loop_
_publ_author_name
'Kunchur, Harish S.'
'Radhakrishna, Latchupatula'
'Pandey, Madhusudan K.'
'Balakrishna, Maravanji S.'

_publ_section_title
;
 Novel approach to benzo-fused 1,2-azaphospholene involving a
 Pd(II)-assisted tandem P-C bond cleavage and P-N bond formation reaction.
;
_journal_issue 39
_journal_name_full 'Chemical communications (Cambridge, England)'
_journal_page_first 4835
_journal_page_last 4838
_journal_paper_doi 10.1039/d1cc01591e
_journal_volume 57
_journal_year 2021
_chemical_formula_moiety 'C31 H23 Cl2 N O P2 Pd'
_chemical_formula_sum 'C31 H23 Cl2 N O P2 Pd'
_chemical_formula_weight 664.74
_space_group_crystal_system orthorhombic
_space_group_IT_number 33
_space_group_name_Hall 'P 2c -2n'
_space_group_name_H-M_alt 'P n a 21'
_atom_sites_solution_hydrogens geom
_audit_creation_date 2020-10-22
_audit_creation_method
;
Olex2 1.2
(compiled 2018.05.29 svn.r3508 for OlexSys, GUI svn.r5506)
;
_audit_update_record
;
2021-02-15 deposited with the CCDC.	2021-04-05 downloaded from the CCDC.
;
_cell_angle_alpha 90
_cell_angle_beta 90
_cell_angle_gamma 90
_cell_formula_units_Z 4
_cell_length_a 21.0176(5)
_cell_length_b 11.6607(3)
_cell_length_c 11.4688(2)
_cell_measurement_reflns_used 16934
_cell_measurement_temperature 150
_cell_measurement_theta_max 30.9130
_cell_measurement_theta_min 1.9830
_cell_volume 2810.77(11)
_computing_cell_refinement 'CrystalClear-SM Expert 2.0 r7 (Rigaku, 2011)'
_computing_data_collection 'CrystalClear-SM Expert 2.0 r7 (Rigaku, 2011)'
_computing_data_reduction 'CrystalClear-SM Expert 2.0 r7 (Rigaku, 2011)'
_computing_molecular_graphics 'Olex2 (Dolomanov et al., 2009)'
_computing_publication_material 'Olex2 (Dolomanov et al., 2009)'
_computing_structure_refinement 'ShelXL (Sheldrick, 2015)'
_computing_structure_solution 'ShelXT (Sheldrick, 2015)'
_diffrn_ambient_temperature 150.0
_diffrn_detector_area_resol_mean 28.5714
_diffrn_detector_type 'Rigaku Saturn724+'
_diffrn_measured_fraction_theta_full 0.998
_diffrn_measured_fraction_theta_max 0.998
_diffrn_measurement_details
;
List of Runs (angles in degrees, time in seconds):

  # Type    Start    End  Width  t~exp~   \w     \q     \k     \f   Frames
#--------------------------------------------------------------------------
  1  \w   -110.00  70.00   0.50    8.00    --  -20.00   0.00-108.00  360
  2  \w    -62.00 -32.00   0.50    8.00    --  -20.00 -72.00 -36.00   60
  3  \w   -110.00 -37.50   0.50    8.00    --  -20.00   0.00 -36.00  145
  4  \w   -110.00  70.00   0.50    8.00    --  -20.00   0.00 -36.00  360
  5  \w    -28.50   2.00   0.50    8.00    --  -20.00  72.00 -36.00   61
  6  \w   -110.00-103.50   0.50    8.00    --  -20.00   0.00  36.00   13
;
_diffrn_measurement_device 'AFC12 (Right): Kappa 3 circle'
_diffrn_measurement_device_type 'Rigaku Saturn724+ (2x2 bin mode)'
_diffrn_measurement_method 'profile data from \w-scans'
_diffrn_measurement_specimen_support 'Mitegen 50um'
_diffrn_radiation_type MoK\a
_diffrn_radiation_wavelength 0.71073
_diffrn_reflns_av_R_equivalents 0.0505
_diffrn_reflns_av_unetI/netI 0.0342
_diffrn_reflns_Laue_measured_fraction_full 0.998
_diffrn_reflns_Laue_measured_fraction_max 0.998
_diffrn_reflns_limit_h_max 24
_diffrn_reflns_limit_h_min -19
_diffrn_reflns_limit_k_max 13
_diffrn_reflns_limit_k_min -13
_diffrn_reflns_limit_l_max 13
_diffrn_reflns_limit_l_min -13
_diffrn_reflns_number 25416
_diffrn_reflns_point_group_measured_fraction_full 0.986
_diffrn_reflns_point_group_measured_fraction_max 0.986
_diffrn_reflns_theta_full 25.000
_diffrn_reflns_theta_max 25.000
_diffrn_reflns_theta_min 1.997
_exptl_absorpt_coefficient_mu 0.990
_exptl_absorpt_correction_T_max 1.00000
_exptl_absorpt_correction_T_min 0.71881
_exptl_absorpt_correction_type numerical
_exptl_absorpt_process_details
;
CrysAlisPro 1.171.38.43 (Rigaku Oxford Diffraction, 2015)
Empirical absorption correction using spherical harmonics,
 implemented in SCALE3 ABSPACK scaling algorithm.
;
_exptl_crystal_colour yellow
_exptl_crystal_colour_primary yellow
_exptl_crystal_density_diffrn 1.571
_exptl_crystal_description block
_exptl_crystal_F_000 1336
_exptl_crystal_size_max 0.19
_exptl_crystal_size_mid 0.16
_exptl_crystal_size_min 0.13
_refine_diff_density_max 0.524
_refine_diff_density_min -0.359
_refine_diff_density_rms 0.088
_refine_ls_abs_structure_details
;
 Flack x determined using 2009 quotients [(I+)-(I-)]/[(I+)+(I-)]
 (Parsons, Flack and Wagner, Acta Cryst. B69 (2013) 249-259).
;
_refine_ls_abs_structure_Flack -0.051(16)
_refine_ls_extinction_method none
_refine_ls_goodness_of_fit_ref 1.042
_refine_ls_hydrogen_treatment constr
_refine_ls_matrix_type full
_refine_ls_number_parameters 343
_refine_ls_number_reflns 4891
_refine_ls_number_restraints 1
_refine_ls_restrained_S_all 1.042
_refine_ls_R_factor_all 0.0312
_refine_ls_R_factor_gt 0.0292
_refine_ls_shift/su_max 0.001
_refine_ls_shift/su_mean 0.000
_refine_ls_structure_factor_coef Fsqd
_refine_ls_weighting_details 'w=1/[\s^2^(Fo^2^)+(0.0316P)^2^+1.3166P] where P=(Fo^2^+2Fc^2^)/3'
_refine_ls_weighting_scheme calc
_refine_ls_wR_factor_gt 0.0640
_refine_ls_wR_factor_ref 0.0657
_reflns_Friedel_coverage 0.874
_reflns_Friedel_fraction_full 0.972
_reflns_Friedel_fraction_max 0.972
_reflns_number_gt 4680
_reflns_number_total 4891
_reflns_threshold_expression 'I > 2\s(I)'
_cod_data_source_file d1cc01591e2.cif
_cod_data_source_block compound-2
_cod_depositor_comments 'Adding full bibliography for 7128125--7128128.cif.'
_cod_original_cell_volume 2810.78(11)
_cod_database_code 7128125
_shelx_shelxl_version_number 2014/7
_shelx_space_group_comment
;
The symmetry employed for this shelxl refinement is uniquely defined
by the following loop, which should always be used as a source of
symmetry information in preference to the above space-group names.
They are only intended as comments.
;
_shelx_estimated_absorpt_t_max 0.882
_shelx_estimated_absorpt_t_min 0.834
_olex2_refinement_description
;
1. Fixed Uiso
 At 1.2 times of:
  All C(H) groups
2.a Aromatic/amide H refined with riding coordinates:
 C3(H3), C17(H17), C21(H21), C16(H16), C15(H15), C4(H4), C18(H18), C5(H5),
 C22(H22), C28(H28), C13(H13), C25(H25), C24(H24), C6(H6), C23(H23), C31(H31),
 C12(H12), C30(H30), C9(H9), C10(H10), C29(H29), C27(H27), C11(H11)
;
_olex2_submission_special_instructions 'No special instructions were received'
_oxdiff_exptl_absorpt_empirical_details
;
Empirical correction (ABSPACK) includes:
- Absorption correction using spherical harmonics
- Frame scaling
- Detector area scaling
;

loop_
_space_group_symop_operation_xyz
'x, y, z'
'-x, -y, z+1/2'
'x+1/2, -y+1/2, z'
'-x+1/2, y+1/2, z+1/2'

loop_
_atom_site_label
_atom_site_type_symbol
_atom_site_fract_x
_atom_site_fract_y
_atom_site_fract_z
_atom_site_U_iso_or_equiv
_atom_site_adp_type
_atom_site_occupancy
_atom_site_site_symmetry_order
_atom_site_calc_flag
_atom_site_refinement_flags_posn
_atom_site_refinement_flags_adp
_atom_site_refinement_flags_occupancy
_atom_site_disorder_assembly
_atom_site_disorder_group
Pd1 Pd -0.34411(2) -0.68011(3) -0.35320(4) 0.02034(11) Uani 1 1 d . . . . .
P2 P -0.38907(6) -0.68046(10) -0.53214(10) 0.0190(3) Uani 1 1 d . . . . .
P1 P -0.29344(6) -0.52034(11) -0.39896(11) 0.0226(3) Uani 1 1 d . . . . .
Cl2 Cl -0.29322(7) -0.66849(12) -0.16935(11) 0.0333(3) Uani 1 1 d . . . . .
Cl1 Cl -0.40476(8) -0.83889(12) -0.29466(13) 0.0409(4) Uani 1 1 d . . . . .
O1 O -0.3693(2) -0.2963(3) -0.5965(4) 0.0422(10) Uani 1 1 d . . . . .
C7 C -0.3154(2) -0.3942(4) -0.3175(4) 0.0274(12) Uani 1 1 d . . . . .
C2 C -0.3443(2) -0.3143(4) -0.3895(5) 0.0321(15) Uani 1 1 d . . . . .
N1 N -0.3178(2) -0.4564(3) -0.5257(4) 0.0255(9) Uani 1 1 d . . . . .
C19 C -0.3405(2) -0.6212(4) -0.6498(4) 0.0192(10) Uani 1 1 d . . . . .
C3 C -0.3666(3) -0.2113(4) -0.3469(7) 0.0416(13) Uani 1 1 d . . . . .
H3 H -0.3872 -0.1576 -0.3964 0.050 Uiso 1 1 calc R . . . .
C17 C -0.2968(2) -0.6291(4) -0.8442(5) 0.0280(11) Uani 1 1 d . . . . .
H17 H -0.2917 -0.6684 -0.9161 0.034 Uiso 1 1 calc R . . . .
C1 C -0.3469(2) -0.3489(5) -0.5155(5) 0.0290(13) Uani 1 1 d . . . . .
C21 C -0.3648(3) -0.9093(4) -0.5720(5) 0.0323(12) Uani 1 1 d . . . . .
H21 H -0.3238 -0.8919 -0.5417 0.039 Uiso 1 1 calc R . . . .
C16 C -0.2687(2) -0.5231(5) -0.8283(4) 0.0324(13) Uani 1 1 d . . . . .
H16 H -0.2450 -0.4894 -0.8900 0.039 Uiso 1 1 calc R . . . .
C15 C -0.2748(3) -0.4655(5) -0.7236(5) 0.0298(12) Uani 1 1 d . . . . .
H15 H -0.2544 -0.3937 -0.7121 0.036 Uiso 1 1 calc R . . . .
C4 C -0.3579(3) -0.1890(6) -0.2286(7) 0.0504(19) Uani 1 1 d . . . . .
H4 H -0.3715 -0.1176 -0.1974 0.061 Uiso 1 1 calc R . . . .
C18 C -0.3322(2) -0.6781(4) -0.7559(5) 0.0242(11) Uani 1 1 d . . . . .
H18 H -0.3511 -0.7512 -0.7674 0.029 Uiso 1 1 calc R . . . .
C14 C -0.3115(2) -0.5144(4) -0.6348(4) 0.0228(11) Uani 1 1 d . . . . .
C8 C -0.2080(2) -0.5296(5) -0.4129(5) 0.0314(12) Uani 1 1 d . . . . .
C20 C -0.4097(2) -0.8216(4) -0.5831(4) 0.0236(11) Uani 1 1 d . . . . .
C5 C -0.3300(3) -0.2683(6) -0.1564(6) 0.0485(18) Uani 1 1 d . . . . .
H5 H -0.3253 -0.2511 -0.0759 0.058 Uiso 1 1 calc R . . . .
C22 C -0.3784(3) -1.0190(5) -0.6036(5) 0.0413(15) Uani 1 1 d . . . . .
H22 H -0.3473 -1.0776 -0.5960 0.050 Uiso 1 1 calc R . . . .
C28 C -0.5326(3) -0.4568(7) -0.6124(8) 0.070(3) Uani 1 1 d . . . . .
H28 H -0.5427 -0.4052 -0.6738 0.084 Uiso 1 1 calc R . . . .
C13 C -0.1762(3) -0.6269(5) -0.3753(5) 0.0393(14) Uani 1 1 d . . . . .
H13 H -0.1989 -0.6892 -0.3418 0.047 Uiso 1 1 calc R . . . .
C26 C -0.4611(2) -0.5937(4) -0.5308(4) 0.0240(11) Uani 1 1 d . . . . .
C25 C -0.4682(3) -0.8463(5) -0.6315(5) 0.0334(13) Uani 1 1 d . . . . .
H25 H -0.4985 -0.7870 -0.6430 0.040 Uiso 1 1 calc R . . . .
C24 C -0.4828(3) -0.9594(6) -0.6635(5) 0.0449(16) Uani 1 1 d . . . . .
H24 H -0.5231 -0.9773 -0.6964 0.054 Uiso 1 1 calc R . . . .
C6 C -0.3086(3) -0.3733(5) -0.1985(5) 0.0383(14) Uani 1 1 d . . . . .
H6 H -0.2901 -0.4287 -0.1481 0.046 Uiso 1 1 calc R . . . .
C23 C -0.4381(3) -1.0440(5) -0.6469(5) 0.0463(17) Uani 1 1 d . . . . .
H23 H -0.4486 -1.1211 -0.6656 0.056 Uiso 1 1 calc R . . . .
C31 C -0.5028(3) -0.6095(6) -0.4384(5) 0.0517(18) Uani 1 1 d . . . . .
H31 H -0.4931 -0.6625 -0.3781 0.062 Uiso 1 1 calc R . . . .
C12 C -0.1105(3) -0.6316(7) -0.3874(5) 0.0550(19) Uani 1 1 d . . . . .
H12 H -0.0881 -0.6981 -0.3628 0.066 Uiso 1 1 calc R . . . .
C30 C -0.5594(3) -0.5463(7) -0.4352(6) 0.060(2) Uani 1 1 d . . . . .
H30 H -0.5890 -0.5577 -0.3737 0.072 Uiso 1 1 calc R . . . .
C9 C -0.1751(3) -0.4380(6) -0.4642(5) 0.0418(15) Uani 1 1 d . . . . .
H9 H -0.1974 -0.3724 -0.4915 0.050 Uiso 1 1 calc R . . . .
C10 C -0.1089(3) -0.4448(8) -0.4744(6) 0.059(2) Uani 1 1 d . . . . .
H10 H -0.0857 -0.3834 -0.5084 0.071 Uiso 1 1 calc R . . . .
C29 C -0.5720(3) -0.4667(6) -0.5227(6) 0.058(2) Uani 1 1 d . . . . .
H29 H -0.6087 -0.4195 -0.5181 0.070 Uiso 1 1 calc R . . . .
C27 C -0.4767(3) -0.5211(7) -0.6181(7) 0.062(2) Uani 1 1 d . . . . .
H27 H -0.4494 -0.5137 -0.6837 0.074 Uiso 1 1 calc R . . . .
C11 C -0.0775(3) -0.5407(8) -0.4348(6) 0.064(2) Uani 1 1 d . . . . .
H11 H -0.0324 -0.5444 -0.4403 0.076 Uiso 1 1 calc R . . . .

loop_
_atom_site_aniso_label
_atom_site_aniso_U_11
_atom_site_aniso_U_22
_atom_site_aniso_U_33
_atom_site_aniso_U_23
_atom_site_aniso_U_13
_atom_site_aniso_U_12
Pd1 0.02420(18) 0.01980(18) 0.01702(17) 0.00034(19) -0.00061(16) 0.00190(13)
P2 0.0211(6) 0.0174(6) 0.0185(6) -0.0003(5) -0.0005(5) 0.0010(5)
P1 0.0239(6) 0.0224(6) 0.0214(6) -0.0059(5) 0.0008(5) -0.0011(5)
Cl2 0.0405(8) 0.0408(8) 0.0185(6) -0.0031(5) -0.0064(6) 0.0093(6)
Cl1 0.0563(9) 0.0364(8) 0.0300(7) 0.0102(6) 0.0037(7) -0.0149(7)
O1 0.055(3) 0.024(2) 0.048(3) 0.005(2) 0.003(2) 0.011(2)
C7 0.026(3) 0.026(3) 0.030(3) -0.010(2) 0.009(2) -0.008(2)
C2 0.030(3) 0.023(3) 0.044(4) -0.009(2) 0.013(2) -0.002(2)
N1 0.029(2) 0.019(2) 0.029(2) 0.000(2) 0.0043(19) 0.0008(18)
C19 0.022(2) 0.015(2) 0.020(3) 0.003(2) -0.0007(19) 0.0037(19)
C3 0.041(3) 0.024(3) 0.060(4) -0.011(4) 0.013(4) 0.001(2)
C17 0.030(2) 0.032(3) 0.022(2) 0.002(3) 0.001(3) 0.006(2)
C1 0.027(3) 0.023(3) 0.037(3) -0.004(3) 0.007(2) -0.002(2)
C21 0.043(3) 0.026(3) 0.028(3) -0.001(2) 0.000(2) 0.003(2)
C16 0.034(3) 0.040(3) 0.024(3) 0.010(2) 0.004(2) 0.000(2)
C15 0.034(3) 0.026(3) 0.029(3) 0.005(2) 0.004(2) -0.008(2)
C4 0.049(4) 0.038(4) 0.064(5) -0.025(4) 0.031(4) -0.008(3)
C18 0.026(3) 0.022(3) 0.024(3) -0.001(2) -0.003(2) 0.002(2)
C14 0.025(3) 0.022(3) 0.021(2) 0.001(2) 0.001(2) 0.006(2)
C8 0.028(3) 0.045(3) 0.022(3) -0.015(2) -0.001(2) -0.003(2)
C20 0.029(3) 0.021(3) 0.020(2) 0.000(2) 0.002(2) -0.004(2)
C5 0.054(4) 0.051(4) 0.041(4) -0.026(3) 0.012(3) -0.009(3)
C22 0.062(4) 0.025(3) 0.037(3) 0.001(3) 0.007(3) 0.006(3)
C28 0.038(4) 0.095(6) 0.078(6) 0.046(5) 0.009(4) 0.032(4)
C13 0.034(3) 0.056(4) 0.028(3) -0.016(3) -0.003(2) 0.010(3)
C26 0.023(3) 0.026(3) 0.023(2) -0.002(2) -0.004(2) 0.003(2)
C25 0.031(3) 0.036(3) 0.032(3) -0.010(3) 0.004(2) -0.006(2)
C24 0.040(4) 0.050(4) 0.045(4) -0.021(3) 0.011(3) -0.017(3)
C6 0.040(3) 0.039(3) 0.036(3) -0.017(3) 0.009(3) -0.013(3)
C23 0.073(5) 0.022(3) 0.044(4) -0.012(3) 0.026(4) -0.014(3)
C31 0.044(3) 0.080(5) 0.031(3) 0.003(3) -0.003(3) 0.021(4)
C12 0.037(3) 0.092(5) 0.036(4) -0.024(4) -0.011(3) 0.023(4)
C30 0.042(4) 0.099(6) 0.039(3) -0.010(4) 0.005(3) 0.024(4)
C9 0.034(3) 0.052(4) 0.039(3) -0.012(3) 0.009(3) -0.011(3)
C10 0.044(4) 0.093(6) 0.041(4) -0.018(4) 0.010(3) -0.023(4)
C29 0.050(4) 0.070(5) 0.054(4) -0.011(4) -0.011(4) 0.036(4)
C27 0.041(4) 0.085(6) 0.060(5) 0.040(4) 0.018(3) 0.032(4)
C11 0.026(3) 0.131(7) 0.033(3) -0.025(4) 0.006(3) 0.002(4)

loop_
_atom_type_symbol
_atom_type_description
_atom_type_scat_dispersion_real
_atom_type_scat_dispersion_imag
_atom_type_scat_source
C C 0.0033 0.0016 'International Tables Vol C Tables 4.2.6.8 and 6.1.1.4'
H H 0.0000 0.0000 'International Tables Vol C Tables 4.2.6.8 and 6.1.1.4'
Cl Cl 0.1484 0.1585 'International Tables Vol C Tables 4.2.6.8 and 6.1.1.4'
N N 0.0061 0.0033 'International Tables Vol C Tables 4.2.6.8 and 6.1.1.4'
O O 0.0106 0.0060 'International Tables Vol C Tables 4.2.6.8 and 6.1.1.4'
P P 0.1023 0.0942 'International Tables Vol C Tables 4.2.6.8 and 6.1.1.4'
Pd Pd -0.9988 1.0072 'International Tables Vol C Tables 4.2.6.8 and 6.1.1.4'

loop_
_geom_angle_atom_site_label_1
_geom_angle_atom_site_label_2
_geom_angle_atom_site_label_3
_geom_angle
_geom_angle_site_symmetry_1
_geom_angle_site_symmetry_3
_geom_angle_publ_flag
P2 Pd1 Cl2 176.15(5) . . ?
P2 Pd1 Cl1 91.79(5) . . ?
P1 Pd1 P2 89.28(5) . . ?
P1 Pd1 Cl2 86.88(5) . . ?
P1 Pd1 Cl1 174.54(5) . . ?
Cl1 Pd1 Cl2 92.05(5) . . ?
C19 P2 Pd1 115.87(15) . . ?
C20 P2 Pd1 113.43(17) . . ?
C20 P2 C19 103.9(2) . . ?
C20 P2 C26 108.1(2) . . ?
C26 P2 Pd1 109.82(16) . . ?
C26 P2 C19 105.1(2) . . ?
C7 P1 Pd1 116.22(16) . . ?
C7 P1 C8 110.5(2) . . ?
N1 P1 Pd1 115.17(15) . . ?
N1 P1 C7 90.4(2) . . ?
N1 P1 C8 104.3(2) . . ?
C8 P1 Pd1 116.7(2) . . ?
C2 C7 P1 110.7(4) . . ?
C2 C7 C6 120.8(5) . . ?
C6 C7 P1 128.5(5) . . ?
C7 C2 C1 114.1(4) . . ?
C3 C2 C7 121.6(6) . . ?
C3 C2 C1 124.3(6) . . ?
C1 N1 P1 116.8(4) . . ?
C1 N1 C14 122.5(4) . . ?
C14 N1 P1 120.6(3) . . ?
C18 C19 P2 122.3(4) . . ?
C18 C19 C14 118.3(4) . . ?
C14 C19 P2 119.4(4) . . ?
C2 C3 H3 121.2 . . ?
C2 C3 C4 117.6(7) . . ?
C4 C3 H3 121.2 . . ?
C16 C17 H17 119.9 . . ?
C18 C17 H17 119.9 . . ?
C18 C17 C16 120.3(5) . . ?
O1 C1 C2 128.1(5) . . ?
O1 C1 N1 124.1(5) . . ?
N1 C1 C2 107.8(5) . . ?
C20 C21 H21 119.3 . . ?
C22 C21 H21 119.3 . . ?
C22 C21 C20 121.4(5) . . ?
C17 C16 H16 119.7 . . ?
C15 C16 C17 120.6(5) . . ?
C15 C16 H16 119.7 . . ?
C16 C15 H15 120.5 . . ?
C16 C15 C14 119.1(5) . . ?
C14 C15 H15 120.5 . . ?
C3 C4 H4 119.4 . . ?
C5 C4 C3 121.1(6) . . ?
C5 C4 H4 119.4 . . ?
C19 C18 H18 119.6 . . ?
C17 C18 C19 120.7(5) . . ?
C17 C18 H18 119.6 . . ?
C19 C14 N1 119.3(4) . . ?
C19 C14 C15 121.0(5) . . ?
C15 C14 N1 119.7(5) . . ?
C13 C8 P1 120.1(4) . . ?
C13 C8 C9 121.1(5) . . ?
C9 C8 P1 118.8(5) . . ?
C21 C20 P2 118.5(4) . . ?
C25 C20 P2 122.4(4) . . ?
C25 C20 C21 119.1(5) . . ?
C4 C5 H5 119.3 . . ?
C4 C5 C6 121.5(6) . . ?
C6 C5 H5 119.3 . . ?
C21 C22 H22 120.5 . . ?
C21 C22 C23 119.0(6) . . ?
C23 C22 H22 120.5 . . ?
C29 C28 H28 119.5 . . ?
C29 C28 C27 121.0(7) . . ?
C27 C28 H28 119.5 . . ?
C8 C13 H13 120.6 . . ?
C8 C13 C12 118.8(6) . . ?
C12 C13 H13 120.6 . . ?
C31 C26 P2 117.3(4) . . ?
C27 C26 P2 122.9(4) . . ?
C27 C26 C31 119.7(5) . . ?
C20 C25 H25 120.1 . . ?
C20 C25 C24 119.8(6) . . ?
C24 C25 H25 120.1 . . ?
C25 C24 H24 120.4 . . ?
C23 C24 C25 119.3(6) . . ?
C23 C24 H24 120.4 . . ?
C7 C6 H6 121.3 . . ?
C5 C6 C7 117.4(6) . . ?
C5 C6 H6 121.3 . . ?
C22 C23 H23 119.4 . . ?
C24 C23 C22 121.3(5) . . ?
C24 C23 H23 119.4 . . ?
C26 C31 H31 120.4 . . ?
C26 C31 C30 119.2(6) . . ?
C30 C31 H31 120.4 . . ?
C13 C12 H12 119.7 . . ?
C11 C12 C13 120.6(7) . . ?
C11 C12 H12 119.7 . . ?
C31 C30 H30 120.2 . . ?
C29 C30 C31 119.6(6) . . ?
C29 C30 H30 120.2 . . ?
C8 C9 H9 120.6 . . ?
C10 C9 C8 118.9(7) . . ?
C10 C9 H9 120.6 . . ?
C9 C10 H10 120.1 . . ?
C11 C10 C9 119.7(7) . . ?
C11 C10 H10 120.1 . . ?
C28 C29 C30 119.9(6) . . ?
C28 C29 H29 120.0 . . ?
C30 C29 H29 120.0 . . ?
C28 C27 H27 119.8 . . ?
C26 C27 C28 120.4(6) . . ?
C26 C27 H27 119.8 . . ?
C12 C11 H11 119.5 . . ?
C10 C11 C12 120.9(6) . . ?
C10 C11 H11 119.5 . . ?

loop_
_geom_bond_atom_site_label_1
_geom_bond_atom_site_label_2
_geom_bond_distance
_geom_bond_site_symmetry_2
_geom_bond_publ_flag
Pd1 P2 2.2594(13) . ?
Pd1 P1 2.2091(13) . ?
Pd1 Cl2 2.3682(13) . ?
Pd1 Cl1 2.3461(13) . ?
P2 C19 1.827(5) . ?
P2 C20 1.800(5) . ?
P2 C26 1.820(5) . ?
P1 C7 1.803(5) . ?
P1 N1 1.712(4) . ?
P1 C8 1.805(5) . ?
O1 C1 1.209(7) . ?
C7 C2 1.384(7) . ?
C7 C6 1.395(7) . ?
C2 C3 1.378(7) . ?
C2 C1 1.502(8) . ?
N1 C1 1.399(7) . ?
N1 C14 1.429(6) . ?
C19 C18 1.397(7) . ?
C19 C14 1.398(7) . ?
C3 H3 0.9500 . ?
C3 C4 1.394(11) . ?
C17 H17 0.9500 . ?
C17 C16 1.382(7) . ?
C17 C18 1.380(7) . ?
C21 H21 0.9500 . ?
C21 C20 1.398(7) . ?
C21 C22 1.359(8) . ?
C16 H16 0.9500 . ?
C16 C15 1.382(7) . ?
C15 H15 0.9500 . ?
C15 C14 1.398(7) . ?
C4 H4 0.9500 . ?
C4 C5 1.373(11) . ?
C18 H18 0.9500 . ?
C8 C13 1.385(8) . ?
C8 C9 1.402(8) . ?
C20 C25 1.378(7) . ?
C5 H5 0.9500 . ?
C5 C6 1.391(9) . ?
C22 H22 0.9500 . ?
C22 C23 1.381(9) . ?
C28 H28 0.9500 . ?
C28 C29 1.325(10) . ?
C28 C27 1.397(8) . ?
C13 H13 0.9500 . ?
C13 C12 1.390(8) . ?
C26 C31 1.389(8) . ?
C26 C27 1.351(8) . ?
C25 H25 0.9500 . ?
C25 C24 1.403(8) . ?
C24 H24 0.9500 . ?
C24 C23 1.374(9) . ?
C6 H6 0.9500 . ?
C23 H23 0.9500 . ?
C31 H31 0.9500 . ?
C31 C30 1.398(8) . ?
C12 H12 0.9500 . ?
C12 C11 1.379(11) . ?
C30 H30 0.9500 . ?
C30 C29 1.393(10) . ?
C9 H9 0.9500 . ?
C9 C10 1.399(9) . ?
C10 H10 0.9500 . ?
C10 C11 1.375(11) . ?
C29 H29 0.9500 . ?
C27 H27 0.9500 . ?
C11 H11 0.9500 . ?

loop_
_geom_torsion_atom_site_label_1
_geom_torsion_atom_site_label_2
_geom_torsion_atom_site_label_3
_geom_torsion_atom_site_label_4
_geom_torsion
_geom_torsion_site_symmetry_1
_geom_torsion_site_symmetry_2
_geom_torsion_site_symmetry_3
_geom_torsion_site_symmetry_4
_geom_torsion_publ_flag
Pd1 P2 C19 C18 131.8(4) . . . . ?
Pd1 P2 C19 C14 -49.5(4) . . . . ?
Pd1 P2 C20 C21 -46.7(5) . . . . ?
Pd1 P2 C20 C25 132.7(4) . . . . ?
Pd1 P2 C26 C31 -45.7(5) . . . . ?
Pd1 P2 C26 C27 138.2(6) . . . . ?
Pd1 P1 C7 C2 -114.1(3) . . . . ?
Pd1 P1 C7 C6 63.7(5) . . . . ?
Pd1 P1 N1 C1 114.4(3) . . . . ?
Pd1 P1 N1 C14 -62.2(4) . . . . ?
Pd1 P1 C8 C13 -11.6(5) . . . . ?
Pd1 P1 C8 C9 167.3(4) . . . . ?
P2 C19 C18 C17 177.9(4) . . . . ?
P2 C19 C14 N1 3.1(6) . . . . ?
P2 C19 C14 C15 -178.9(4) . . . . ?
P2 C20 C25 C24 -176.4(4) . . . . ?
P2 C26 C31 C30 -178.7(5) . . . . ?
P2 C26 C27 C28 179.9(6) . . . . ?
P1 C7 C2 C3 178.6(4) . . . . ?
P1 C7 C2 C1 -3.0(5) . . . . ?
P1 C7 C6 C5 -179.5(4) . . . . ?
P1 N1 C1 O1 -176.1(4) . . . . ?
P1 N1 C1 C2 4.2(5) . . . . ?
P1 N1 C14 C19 57.6(6) . . . . ?
P1 N1 C14 C15 -120.5(5) . . . . ?
P1 C8 C13 C12 179.9(4) . . . . ?
P1 C8 C9 C10 179.6(5) . . . . ?
C7 P1 N1 C1 -5.1(4) . . . . ?
C7 P1 N1 C14 178.4(4) . . . . ?
C7 P1 C8 C13 124.1(4) . . . . ?
C7 P1 C8 C9 -57.0(5) . . . . ?
C7 C2 C3 C4 1.4(8) . . . . ?
C7 C2 C1 O1 179.8(5) . . . . ?
C7 C2 C1 N1 -0.5(6) . . . . ?
C2 C7 C6 C5 -2.0(8) . . . . ?
C2 C3 C4 C5 -2.2(9) . . . . ?
N1 P1 C7 C2 4.5(4) . . . . ?
N1 P1 C7 C6 -177.8(5) . . . . ?
N1 P1 C8 C13 -139.9(4) . . . . ?
N1 P1 C8 C9 39.0(5) . . . . ?
C19 P2 C20 C21 80.0(4) . . . . ?
C19 P2 C20 C25 -100.6(5) . . . . ?
C19 P2 C26 C31 -171.0(4) . . . . ?
C19 P2 C26 C27 12.9(6) . . . . ?
C3 C2 C1 O1 -1.9(9) . . . . ?
C3 C2 C1 N1 177.8(5) . . . . ?
C3 C4 C5 C6 0.9(10) . . . . ?
C17 C16 C15 C14 -1.9(8) . . . . ?
C1 C2 C3 C4 -176.8(5) . . . . ?
C1 N1 C14 C19 -118.8(5) . . . . ?
C1 N1 C14 C15 63.2(7) . . . . ?
C21 C20 C25 C24 3.0(8) . . . . ?
C21 C22 C23 C24 3.0(9) . . . . ?
C16 C17 C18 C19 0.4(7) . . . . ?
C16 C15 C14 N1 179.5(4) . . . . ?
C16 C15 C14 C19 1.5(8) . . . . ?
C4 C5 C6 C7 1.2(9) . . . . ?
C18 C19 C14 N1 -178.1(4) . . . . ?
C18 C19 C14 C15 -0.1(7) . . . . ?
C18 C17 C16 C15 1.0(8) . . . . ?
C14 N1 C1 O1 0.4(8) . . . . ?
C14 N1 C1 C2 -179.4(4) . . . . ?
C14 C19 C18 C17 -0.8(7) . . . . ?
C8 P1 C7 C2 110.0(4) . . . . ?
C8 P1 C7 C6 -72.3(5) . . . . ?
C8 P1 N1 C1 -116.4(4) . . . . ?
C8 P1 N1 C14 67.1(4) . . . . ?
C8 C13 C12 C11 0.7(8) . . . . ?
C8 C9 C10 C11 0.3(9) . . . . ?
C20 P2 C19 C18 6.7(5) . . . . ?
C20 P2 C19 C14 -174.6(4) . . . . ?
C20 P2 C26 C31 78.5(5) . . . . ?
C20 P2 C26 C27 -97.5(6) . . . . ?
C20 C21 C22 C23 -0.4(9) . . . . ?
C20 C25 C24 C23 -0.5(9) . . . . ?
C22 C21 C20 P2 176.8(4) . . . . ?
C22 C21 C20 C25 -2.6(8) . . . . ?
C13 C8 C9 C10 -1.5(8) . . . . ?
C13 C12 C11 C10 -2.0(10) . . . . ?
C26 P2 C19 C18 -106.8(4) . . . . ?
C26 P2 C19 C14 71.9(4) . . . . ?
C26 P2 C20 C21 -168.7(4) . . . . ?
C26 P2 C20 C25 10.7(5) . . . . ?
C26 C31 C30 C29 -1.7(11) . . . . ?
C25 C24 C23 C22 -2.6(9) . . . . ?
C6 C7 C2 C3 0.7(8) . . . . ?
C6 C7 C2 C1 179.0(5) . . . . ?
C31 C26 C27 C28 3.9(11) . . . . ?
C31 C30 C29 C28 4.6(12) . . . . ?
C9 C8 C13 C12 1.0(8) . . . . ?
C9 C10 C11 C12 1.4(10) . . . . ?
C29 C28 C27 C26 -1.0(13) . . . . ?
C27 C28 C29 C30 -3.3(13) . . . . ?
C27 C26 C31 C30 -2.5(10) . . . . ?
